data_2227646
loop_
_publ_author_name
'Kaleta, Katharina'
'Arndt, Perdita'
'Spannenberg, Anke'
'Rosenthal, Uwe'

_publ_section_title
;
 (<i>tert</i>-Butylimido)bis(\h^5^-cyclopentadienyl)pyridinezirconium(IV)
;
_journal_coeditor_code IM2220
_journal_issue 9
_journal_name_full 'Acta Crystallographica Section E'
_journal_page_first m1180
_journal_paper_doi 10.1107/S1600536810033556
_journal_volume 66
_journal_year 2010
_chemical_formula_iupac '[Zr (C5 H5)2 (C4 H9 N) (C5 H5 N)]'
_chemical_formula_moiety 'C19 H24 N2 Zr'
_chemical_formula_sum 'C19 H24 N2 Zr'
_chemical_formula_weight 371.62
_chemical_name_systematic
;
(<i>tert</i>-Butylimido)bis(\h^5^-cyclopentadienyl)pyridinezirconium(IV)
;
_space_group_IT_number 19
_symmetry_cell_setting orthorhombic
_symmetry_space_group_name_Hall 'P 2ac 2ab'
_symmetry_space_group_name_H-M 'P 21 21 21'
_atom_sites_solution_hydrogens geom
_atom_sites_solution_primary direct
_atom_sites_solution_secondary difmap
_audit_creation_method SHELXL-97
_cell_angle_alpha 90.00
_cell_angle_beta 90.00
_cell_angle_gamma 90.00
_cell_formula_units_Z 4
_cell_length_a 9.3946(2)
_cell_length_b 13.6156(4)
_cell_length_c 14.4126(3)
_cell_measurement_reflns_used 11751
_cell_measurement_temperature 200(2)
_cell_measurement_theta_max 29.64
_cell_measurement_theta_min 2.00
_cell_volume 1843.56(8)
_computing_cell_refinement 'X-AREA (Stoe & Cie, 2005)'
_computing_data_collection 'X-AREA (Stoe & Cie, 2005)'
_computing_data_reduction 'X-AREA (Stoe & Cie, 2005)'
_computing_molecular_graphics 'XP in SHELXTL (Sheldrick, 2008)'
_computing_publication_material 'SHELXTL (Sheldrick, 2008)'
_computing_structure_refinement 'SHELXL97 (Sheldrick, 2008)'
_computing_structure_solution 'SHELXS97 (Sheldrick, 2008)'
_diffrn_ambient_temperature 200(2)
_diffrn_measured_fraction_theta_full 1.000
_diffrn_measured_fraction_theta_max 1.000
_diffrn_measurement_device_type 'Stoe IPDS II'
_diffrn_measurement_method \w
_diffrn_radiation_monochromator graphite
_diffrn_radiation_source 'fine-focus sealed tube'
_diffrn_radiation_type MoK\a
_diffrn_radiation_wavelength 0.71073
_diffrn_reflns_av_R_equivalents 0.0253
_diffrn_reflns_av_sigmaI/netI 0.0151
_diffrn_reflns_limit_h_max 12
_diffrn_reflns_limit_h_min -12
_diffrn_reflns_limit_k_max 18
_diffrn_reflns_limit_k_min -18
_diffrn_reflns_limit_l_max 19
_diffrn_reflns_limit_l_min -19
_diffrn_reflns_number 35444
_diffrn_reflns_theta_full 29.16
_diffrn_reflns_theta_max 29.16
_diffrn_reflns_theta_min 2.06
_exptl_absorpt_coefficient_mu 0.595
_exptl_absorpt_correction_T_max 0.8960
_exptl_absorpt_correction_T_min 0.7303
_exptl_absorpt_correction_type numerical
_exptl_absorpt_process_details '(X-SHAPE and X-RED32; Stoe & Cie, 2005)'
_exptl_crystal_colour yellow
_exptl_crystal_density_diffrn 1.339
_exptl_crystal_density_method 'not measured'
_exptl_crystal_description prism
_exptl_crystal_F_000 768
_exptl_crystal_size_max 0.50
_exptl_crystal_size_mid 0.50
_exptl_crystal_size_min 0.35
_refine_diff_density_max 0.448
_refine_diff_density_min -0.379
_refine_ls_abs_structure_details 'Flack (1983), 2169 Friedel pairs'
_refine_ls_abs_structure_Flack -0.03(4)
_refine_ls_extinction_method none
_refine_ls_goodness_of_fit_ref 1.027
_refine_ls_hydrogen_treatment constr
_refine_ls_matrix_type full
_refine_ls_number_parameters 181
_refine_ls_number_reflns 4990
_refine_ls_number_restraints 16
_refine_ls_restrained_S_all 1.031
_refine_ls_R_factor_all 0.0245
_refine_ls_R_factor_gt 0.0226
_refine_ls_shift/su_max 0.001
_refine_ls_shift/su_mean 0.000
_refine_ls_structure_factor_coef Fsqd
_refine_ls_weighting_details 'calc w=1/[\s^2^(Fo^2^)+(0.0430P)^2^+0.0440P] where P=(Fo^2^+2Fc^2^)/3'
_refine_ls_weighting_scheme calc
_refine_ls_wR_factor_gt 0.0586
_refine_ls_wR_factor_ref 0.0591
_reflns_number_gt 4752
_reflns_number_total 4990
_reflns_threshold_expression I>2sigma(I)
_cod_data_source_file im2220.cif
_cod_data_source_block I
_cod_database_code 2227646
_cod_database_fobs_code 2227646

loop_
_symmetry_equiv_pos_as_xyz
'x, y, z'
'-x+1/2, -y, z+1/2'
'-x, y+1/2, -z+1/2'
'x+1/2, -y+1/2, -z'

loop_
_atom_site_type_symbol
_atom_site_label
_atom_site_fract_x
_atom_site_fract_y
_atom_site_fract_z
_atom_site_U_iso_or_equiv
_atom_site_adp_type
_atom_site_calc_flag
_atom_site_refinement_flags
_atom_site_occupancy
_atom_site_disorder_assembly
_atom_site_disorder_group
C C2A -0.0298(4) 0.5132(4) 0.2054(4) 0.0710(13) Uiso d PD 0.634(5) A 1
H H2A1 -0.0198 0.5691 0.2477 0.107 Uiso calc PR 0.634(5) A 1
H H2A2 -0.1118 0.4734 0.2241 0.107 Uiso calc PR 0.634(5) A 1
H H2A3 -0.0441 0.5373 0.1420 0.107 Uiso calc PR 0.634(5) A 1
C C3A 0.1191(6) 0.4163(4) 0.3089(2) 0.0765(14) Uiso d PD 0.634(5) A 1
H H3A1 0.1243 0.4733 0.3502 0.115 Uiso calc PR 0.634(5) A 1
H H3A2 0.2062 0.3772 0.3152 0.115 Uiso calc PR 0.634(5) A 1
H H3A3 0.0366 0.3760 0.3256 0.115 Uiso calc PR 0.634(5) A 1
C C4A 0.0964(5) 0.3633(3) 0.1445(3) 0.0690(13) Uiso d PD 0.634(5) A 1
H H4A1 0.1846 0.3253 0.1493 0.103 Uiso calc PR 0.634(5) A 1
H H4A2 0.0841 0.3862 0.0806 0.103 Uiso calc PR 0.634(5) A 1
H H4A3 0.0155 0.3219 0.1620 0.103 Uiso calc PR 0.634(5) A 1
C C2B 0.0023(10) 0.4490(9) 0.1272(6) 0.095(3) Uiso d PD 0.366(5) A 2
H H2B1 0.0528 0.4262 0.0717 0.143 Uiso calc PR 0.366(5) A 2
H H2B2 -0.0348 0.5153 0.1162 0.143 Uiso calc PR 0.366(5) A 2
H H2B3 -0.0769 0.4044 0.1408 0.143 Uiso calc PR 0.366(5) A 2
C C3B 0.0215(10) 0.4865(7) 0.2929(5) 0.081(3) Uiso d PD 0.366(5) A 2
H H3B1 -0.0046 0.5556 0.2843 0.122 Uiso calc PR 0.366(5) A 2
H H3B2 0.0806 0.4799 0.3486 0.122 Uiso calc PR 0.366(5) A 2
H H3B3 -0.0650 0.4470 0.3001 0.122 Uiso calc PR 0.366(5) A 2
C C4B 0.1428(12) 0.3436(3) 0.2234(6) 0.078(2) Uiso d PD 0.366(5) A 2
H H4B1 0.1974 0.3200 0.1700 0.117 Uiso calc PR 0.366(5) A 2
H H4B2 0.0556 0.3047 0.2297 0.117 Uiso calc PR 0.366(5) A 2
H H4B3 0.2003 0.3370 0.2798 0.117 Uiso calc PR 0.366(5) A 2
C C1 0.1041(2) 0.45092(16) 0.20903(15) 0.0500(5) Uani d D 1 . .
C C15 0.6237(2) 0.54813(15) 0.02869(15) 0.0469(4) Uani d . 1 . .
H H15 0.6509 0.6142 0.0403 0.056 Uiso calc R 1 . .
C C16 0.7109(3) 0.49094(19) -0.02490(19) 0.0627(7) Uani d D 1 . .
H H16 0.7964 0.5172 -0.0498 0.075 Uiso calc R 1 . .
C C17 0.6736(3) 0.39523(18) -0.04233(19) 0.0737(9) Uani d D 1 . .
H H17 0.7332 0.3538 -0.0784 0.088 Uiso calc R 1 . .
C C18 0.5476(3) 0.36108(19) -0.00621(19) 0.0722(9) Uani d D 1 . .
H H18 0.5181 0.2955 -0.0181 0.087 Uiso calc R 1 . .
C C19 0.4643(3) 0.42177(15) 0.04710(15) 0.0493(5) Uani d . 1 . .
H H19 0.3776 0.3970 0.0717 0.059 Uiso calc R 1 . .
N N1 0.22557(16) 0.51038(11) 0.18718(11) 0.0361(3) Uani d . 1 A .
N N2 0.50127(18) 0.51501(12) 0.06570(11) 0.0383(3) Uani d . 1 A .
Zr Zr1 0.363638(15) 0.605190(11) 0.172085(11) 0.03033(5) Uani d . 1 . .
C C5 0.16807(18) 0.72069(14) 0.12010(16) 0.0645(8) Uani d G 1 A .
H H5 0.0771 0.7076 0.1462 0.077 Uiso calc R 1 . .
C C6 0.2709(2) 0.78328(13) 0.15691(17) 0.0720(9) Uani d G 1 A .
H H6 0.2625 0.8204 0.2125 0.086 Uiso calc R 1 . .
C C7 0.3884(2) 0.78188(13) 0.09794(17) 0.0748(9) Uani d G 1 A .
H H7 0.4741 0.8179 0.1062 0.090 Uiso calc R 1 . .
C C8 0.3582(2) 0.71844(15) 0.02469(14) 0.0712(8) Uani d G 1 A .
H H8 0.4197 0.7036 -0.0257 0.085 Uiso calc R 1 . .
C C9 0.2220(2) 0.68063(15) 0.03839(14) 0.0680(8) Uani d G 1 A .
H H9 0.1743 0.6355 -0.0011 0.082 Uiso calc R 1 . .
C C10 0.5757(3) 0.54733(18) 0.27310(18) 0.0803(10) Uani d G 1 A .
H H10 0.6232 0.4895 0.2532 0.096 Uiso calc R 1 . .
C C11 0.4565(3) 0.5510(2) 0.32905(16) 0.0944(12) Uani d G 1 A .
H H11 0.4076 0.4961 0.3544 0.113 Uiso calc R 1 . .
C C12 0.4209(3) 0.6485(3) 0.34173(13) 0.0959(13) Uani d G 1 A .
H H12 0.3431 0.6724 0.3773 0.115 Uiso calc R 1 . .
C C13 0.5180(3) 0.7050(2) 0.29362(17) 0.0829(10) Uani d G 1 A .
H H13 0.5188 0.7747 0.2903 0.099 Uiso calc R 1 . .
C C14 0.6137(2) 0.64251(19) 0.25120(15) 0.0731(8) Uani d G 1 A .
H H14 0.6919 0.6616 0.2136 0.088 Uiso calc R 1 . .

loop_
_atom_site_aniso_label
_atom_site_aniso_U_11
_atom_site_aniso_U_22
_atom_site_aniso_U_33
_atom_site_aniso_U_12
_atom_site_aniso_U_13
_atom_site_aniso_U_23
C1 0.0409(11) 0.0494(12) 0.0596(12) -0.0060(8) 0.0131(9) 0.0040(9)
C15 0.0433(10) 0.0462(10) 0.0513(11) 0.0066(9) 0.0127(9) 0.0041(8)
C16 0.0615(14) 0.0656(15) 0.0611(14) 0.0170(12) 0.0308(12) 0.0123(12)
C17 0.099(2) 0.0582(14) 0.0644(15) 0.0300(15) 0.0443(14) 0.0062(13)
C18 0.116(2) 0.0389(11) 0.0612(15) 0.0142(13) 0.0411(16) -0.0014(10)
C19 0.0687(14) 0.0346(10) 0.0447(11) 0.0026(8) 0.0199(10) 0.0011(7)
N1 0.0355(7) 0.0365(7) 0.0364(8) 0.0017(6) 0.0066(6) 0.0008(6)
N2 0.0418(8) 0.0357(8) 0.0374(8) 0.0065(6) 0.0085(6) 0.0022(6)
Zr1 0.02958(7) 0.03000(7) 0.03142(7) 0.00527(6) 0.00094(6) -0.00138(6)
C5 0.0433(12) 0.0566(14) 0.093(2) 0.0242(10) 0.0149(11) 0.0296(13)
C6 0.0713(16) 0.0367(11) 0.108(3) 0.0212(11) 0.0257(16) 0.0057(13)
C7 0.0670(17) 0.0398(11) 0.118(3) 0.0089(11) 0.0268(17) 0.0228(14)
C8 0.0676(14) 0.0726(16) 0.0735(16) 0.0295(14) 0.0231(15) 0.0402(14)
C9 0.0630(15) 0.0719(17) 0.0690(17) 0.0214(13) -0.0124(13) 0.0270(14)
C10 0.0732(19) 0.095(2) 0.0723(19) 0.0222(17) -0.0423(17) -0.0064(17)
C11 0.104(3) 0.127(3) 0.0521(15) -0.015(2) -0.0394(19) 0.020(2)
C12 0.086(2) 0.163(4) 0.0385(14) 0.002(2) -0.0050(13) -0.0307(18)
C13 0.081(2) 0.092(2) 0.0749(19) -0.0029(18) -0.0192(16) -0.0435(18)
C14 0.0516(15) 0.101(2) 0.0671(16) -0.0002(13) -0.0210(12) -0.0239(15)

loop_
_atom_type_symbol
_atom_type_description
_atom_type_scat_dispersion_real
_atom_type_scat_dispersion_imag
_atom_type_scat_source
C C 0.0033 0.0016 'International Tables Vol C Tables 4.2.6.8 and 6.1.1.4'
H H 0.0000 0.0000 'International Tables Vol C Tables 4.2.6.8 and 6.1.1.4'
N N 0.0061 0.0033 'International Tables Vol C Tables 4.2.6.8 and 6.1.1.4'
Zr Zr -2.9673 0.5597 'International Tables Vol C Tables 4.2.6.8 and 6.1.1.4'

loop_
_geom_angle_atom_site_label_1
_geom_angle_atom_site_label_2
_geom_angle_atom_site_label_3
_geom_angle_site_symmetry_1
_geom_angle_site_symmetry_3
_geom_angle
_geom_angle_publ_flag
C1 C2A H2A1 . . 109.5 ?
C1 C2A H2A2 . . 109.5 ?
H2A1 C2A H2A2 . . 109.5 ?
C1 C2A H2A3 . . 109.5 ?
H2A1 C2A H2A3 . . 109.5 ?
H2A2 C2A H2A3 . . 109.5 ?
C1 C3A H3A1 . . 109.5 ?
C1 C3A H3A2 . . 109.5 ?
H3A1 C3A H3A2 . . 109.5 ?
C1 C3A H3A3 . . 109.5 ?
H3A1 C3A H3A3 . . 109.5 ?
H3A2 C3A H3A3 . . 109.5 ?
C1 C4A H4A1 . . 109.5 ?
C1 C4A H4A2 . . 109.5 ?
H4A1 C4A H4A2 . . 109.5 ?
C1 C4A H4A3 . . 109.5 ?
H4A1 C4A H4A3 . . 109.5 ?
H4A2 C4A H4A3 . . 109.5 ?
C1 C2B H2B1 . . 109.5 ?
C1 C2B H2B2 . . 109.5 ?
H2B1 C2B H2B2 . . 109.5 ?
C1 C2B H2B3 . . 109.5 ?
H2B1 C2B H2B3 . . 109.5 ?
H2B2 C2B H2B3 . . 109.5 ?
C1 C3B H3B1 . . 109.5 ?
C1 C3B H3B2 . . 109.5 ?
H3B1 C3B H3B2 . . 109.5 ?
C1 C3B H3B3 . . 109.5 ?
H3B1 C3B H3B3 . . 109.5 ?
H3B2 C3B H3B3 . . 109.5 ?
C1 C4B H4B1 . . 109.5 ?
C1 C4B H4B2 . . 109.5 ?
H4B1 C4B H4B2 . . 109.5 ?
C1 C4B H4B3 . . 109.5 ?
H4B1 C4B H4B3 . . 109.5 ?
H4B2 C4B H4B3 . . 109.5 ?
N1 C1 C4A . . 110.4(2) ?
N1 C1 C3B . . 113.7(4) ?
C4A C1 C3B . . 135.8(5) ?
N1 C1 C2A . . 109.7(2) ?
C4A C1 C2A . . 112.3(3) ?
C3B C1 C2A . . 54.9(4) ?
N1 C1 C2B . . 109.9(5) ?
C4A C1 C2B . . 58.6(5) ?
C3B C1 C2B . . 107.6(6) ?
C2A C1 C2B . . 57.3(5) ?
N1 C1 C4B . . 112.5(4) ?
C4A C1 C4B . . 48.5(4) ?
C3B C1 C4B . . 108.7(6) ?
C2A C1 C4B . . 137.7(5) ?
C2B C1 C4B . . 103.9(6) ?
N1 C1 C3A . . 108.0(3) ?
C4A C1 C3A . . 109.9(3) ?
C3B C1 C3A . . 52.6(4) ?
C2A C1 C3A . . 106.4(3) ?
C2B C1 C3A . . 142.0(5) ?
C4B C1 C3A . . 63.3(4) ?
N2 C15 C16 . . 123.0(2) ?
N2 C15 H15 . . 118.5 ?
C16 C15 H15 . . 118.5 ?
C15 C16 C17 . . 119.4(2) ?
C15 C16 H16 . . 120.3 ?
C17 C16 H16 . . 120.3 ?
C16 C17 C18 . . 118.2(2) ?
C16 C17 H17 . . 120.9 ?
C18 C17 H17 . . 120.9 ?
C19 C18 C17 . . 119.9(2) ?
C19 C18 H18 . . 120.0 ?
C17 C18 H18 . . 120.0 ?
N2 C19 C18 . . 122.2(2) ?
N2 C19 H19 . . 118.9 ?
C18 C19 H19 . . 118.9 ?
C1 N1 Zr1 . . 168.93(13) ?
C19 N2 C15 . . 117.30(17) ?
C19 N2 Zr1 . . 118.78(14) ?
C15 N2 Zr1 . . 123.60(14) ?
N1 Zr1 N2 . . 95.64(6) ?
N1 Zr1 C5 . . 87.67(7) ?
N2 Zr1 C5 . . 122.03(7) ?
N1 Zr1 C11 . . 86.16(8) ?
N2 Zr1 C11 . . 103.93(9) ?
C5 Zr1 C11 . . 134.01(9) ?
N1 Zr1 C9 . . 90.23(7) ?
N2 Zr1 C9 . . 90.26(6) ?
N1 Zr1 C12 . . 101.27(8) ?
N2 Zr1 C12 . . 128.65(8) ?
C5 Zr1 C12 . . 106.90(9) ?
C9 Zr1 C12 . . 137.15(9) ?
N1 Zr1 C6 . . 115.46(7) ?
N2 Zr1 C6 . . 128.29(6) ?
C11 Zr1 C6 . . 117.67(9) ?
C9 Zr1 C6 . . 52.00(6) ?
C12 Zr1 C6 . . 86.33(9) ?
N1 Zr1 C10 . . 105.18(8) ?
N2 Zr1 C10 . . 77.57(8) ?
C5 Zr1 C10 . . 155.98(8) ?
C9 Zr1 C10 . . 161.08(8) ?
C12 Zr1 C10 . . 51.29(7) ?
C6 Zr1 C10 . . 126.29(8) ?
N1 Zr1 C8 . . 119.55(7) ?
N2 Zr1 C8 . . 77.87(6) ?
C5 Zr1 C8 . . 51.80(6) ?
C11 Zr1 C8 . . 154.14(8) ?
C12 Zr1 C8 . . 129.69(9) ?
C6 Zr1 C8 . . 51.26(6) ?
C10 Zr1 C8 . . 130.42(8) ?
N1 Zr1 C7 . . 138.37(7) ?
N2 Zr1 C7 . . 99.39(6) ?
C5 Zr1 C7 . . 51.60(6) ?
C11 Zr1 C7 . . 126.55(9) ?
C9 Zr1 C7 . . 51.36(6) ?
C12 Zr1 C7 . . 99.06(10) ?
C10 Zr1 C7 . . 115.87(8) ?
N1 Zr1 C13 . . 131.80(8) ?
N2 Zr1 C13 . . 113.45(7) ?
C5 Zr1 C13 . . 105.91(8) ?
C11 Zr1 C13 . . 51.00(7) ?
C9 Zr1 C13 . . 125.24(8) ?
C6 Zr1 C13 . . 76.06(8) ?
C10 Zr1 C13 . . 50.46(7) ?
C8 Zr1 C13 . . 104.14(9) ?
C7 Zr1 C13 . . 75.64(9) ?
N1 Zr1 C14 . . 134.81(8) ?
N2 Zr1 C14 . . 83.90(7) ?
C5 Zr1 C14 . . 130.47(7) ?
C11 Zr1 C14 . . 50.87(7) ?
C9 Zr1 C14 . . 134.89(8) ?
C12 Zr1 C14 . . 50.52(7) ?
C6 Zr1 C14 . . 98.89(7) ?
C8 Zr1 C14 . . 104.58(8) ?
C7 Zr1 C14 . . 85.50(8) ?
C6 C5 C9 . . 108.0 ?
C6 C5 Zr1 . . 76.34(7) ?
C9 C5 Zr1 . . 75.11(6) ?
C6 C5 H5 . . 126.0 ?
C9 C5 H5 . . 126.0 ?
Zr1 C5 H5 . . 114.8 ?
C7 C6 C5 . . 108.0 ?
C7 C6 Zr1 . . 76.82(6) ?
C5 C6 Zr1 . . 72.08(7) ?
C7 C6 H6 . . 126.0 ?
C5 C6 H6 . . 126.0 ?
Zr1 C6 H6 . . 117.1 ?
C8 C7 C6 . . 108.0 ?
C8 C7 Zr1 . . 73.98(6) ?
C6 C7 Zr1 . . 72.29(6) ?
C8 C7 H7 . . 126.0 ?
C6 C7 H7 . . 126.0 ?
Zr1 C7 H7 . . 119.6 ?
C7 C8 C9 . . 108.0 ?
C7 C8 Zr1 . . 75.35(7) ?
C9 C8 Zr1 . . 71.71(6) ?
C7 C8 H8 . . 126.0 ?
C9 C8 H8 . . 126.0 ?
Zr1 C8 H8 . . 118.8 ?
C8 C9 C5 . . 108.0 ?
C8 C9 Zr1 . . 77.14(7) ?
C5 C9 Zr1 . . 73.11(7) ?
C8 C9 H9 . . 126.0 ?
C5 C9 H9 . . 126.0 ?
Zr1 C9 H9 . . 115.9 ?
C11 C10 C14 . . 108.0 ?
C11 C10 Zr1 . . 72.15(8) ?
C14 C10 Zr1 . . 77.58(9) ?
C11 C10 H10 . . 126.0 ?
C14 C10 H10 . . 126.0 ?
Zr1 C10 H10 . . 116.3 ?
C10 C11 C12 . . 108.0 ?
C12 C11 Zr1 . . 75.82(9) ?
C10 C11 H11 . . 126.0 ?
C12 C11 H11 . . 126.0 ?
Zr1 C11 H11 . . 113.9 ?
C13 C12 C11 . . 108.0 ?
C13 C12 Zr1 . . 77.79(8) ?
C11 C12 Zr1 . . 72.82(9) ?
C13 C12 H12 . . 126.0 ?
C11 C12 H12 . . 126.0 ?
Zr1 C12 H12 . . 115.5 ?
C12 C13 C14 . . 108.0 ?
C12 C13 Zr1 . . 71.59(8) ?
C14 C13 Zr1 . . 75.37(7) ?
C12 C13 H13 . . 126.0 ?
C14 C13 H13 . . 126.0 ?
Zr1 C13 H13 . . 118.9 ?
C13 C14 C10 . . 108.0 ?
C13 C14 Zr1 . . 74.49(8) ?
C10 C14 Zr1 . . 71.97(8) ?
C13 C14 H14 . . 126.0 ?
C10 C14 H14 . . 126.0 ?
Zr1 C14 H14 . . 119.4 ?

loop_
_geom_bond_atom_site_label_1
_geom_bond_atom_site_label_2
_geom_bond_site_symmetry_2
_geom_bond_distance
_geom_bond_publ_flag
C2A C1 . 1.518(3) ?
C2A H2A1 . 0.9800 ?
C2A H2A2 . 0.9800 ?
C2A H2A3 . 0.9800 ?
C3A C1 . 1.521(3) ?
C3A H3A1 . 0.9800 ?
C3A H3A2 . 0.9800 ?
C3A H3A3 . 0.9800 ?
C4A C1 . 1.514(3) ?
C4A H4A1 . 0.9800 ?
C4A H4A2 . 0.9800 ?
C4A H4A3 . 0.9800 ?
C2B C1 . 1.519(3) ?
C2B H2B1 . 0.9800 ?
C2B H2B2 . 0.9800 ?
C2B H2B3 . 0.9800 ?
C3B C1 . 1.516(3) ?
C3B H3B1 . 0.9800 ?
C3B H3B2 . 0.9800 ?
C3B H3B3 . 0.9800 ?
C4B C1 . 1.519(3) ?
C4B H4B1 . 0.9800 ?
C4B H4B2 . 0.9800 ?
C4B H4B3 . 0.9800 ?
C1 N1 . 1.434(3) ?
C15 N2 . 1.346(3) ?
C15 C16 . 1.369(3) ?
C15 H15 . 0.9500 ?
C16 C17 . 1.373(3) ?
C16 H16 . 0.9500 ?
C17 C18 . 1.374(3) ?
C17 H17 . 0.9500 ?
C18 C19 . 1.373(3) ?
C18 H18 . 0.9500 ?
C19 N2 . 1.343(3) ?
C19 H19 . 0.9500 ?
N1 Zr1 . 1.8428(16) ?
N2 Zr1 . 2.3517(16) ?
Zr1 C5 . 2.5318(16) ?
Zr1 C11 . 2.534(2) ?
Zr1 C9 . 2.5570(17) ?
Zr1 C12 . 2.5719(19) ?
Zr1 C6 . 2.5857(17) ?
Zr1 C10 . 2.590(2) ?
Zr1 C8 . 2.6255(17) ?
Zr1 C7 . 2.6428(17) ?
Zr1 C13 . 2.649(2) ?
Zr1 C14 . 2.6602(19) ?
C5 C6 . 1.3933 ?
C5 C9 . 1.3933 ?
C5 H5 . 0.9500 ?
C6 C7 . 1.3933 ?
C6 H6 . 0.9500 ?
C7 C8 . 1.3933 ?
C7 H7 . 0.9500 ?
C8 C9 . 1.3933 ?
C8 H8 . 0.9500 ?
C9 H9 . 0.9500 ?
C10 C11 . 1.3807 ?
C10 C14 . 1.3807 ?
C10 H10 . 0.9500 ?
C11 C12 . 1.3807 ?
C11 H11 . 0.9500 ?
C12 C13 . 1.3807 ?
C12 H12 . 0.9500 ?
C13 C14 . 1.3807 ?
C13 H13 . 0.9500 ?
C14 H14 . 0.9500 ?
